data_1566420
loop_
_publ_author_name
'Bunyamin, Amanda'
'Hua, Carol'
'Polyzos, Anastasios'
'Priebbenow, Daniel'

_publ_section_title
;
 Intramolecular Photochemical [2+1]-Cycloadditions of Nucleophilic Siloxy
 Carbenes&#x00A0;
;
_journal_name_full 'Chemical Science'
_journal_paper_doi 10.1039/D2SC00203E
_journal_year 2022
_chemical_formula_moiety 'C25 H33 N O6 S Si'
_chemical_formula_sum 'C25 H33 N O6 S Si'
_chemical_formula_weight 503.67
_space_group_crystal_system triclinic
_space_group_IT_number 2
_space_group_name_Hall '-P 1'
_space_group_name_H-M_alt 'P -1'
_atom_sites_solution_hydrogens geom
_audit_creation_date 2021-04-27
_audit_creation_method
;
Olex2 1.2
(compiled 2018.05.29 svn.r3508 for OlexSys, GUI svn.r5506)
;
_audit_update_record
;
2021-11-14 deposited with the CCDC.	2022-02-25 downloaded from the CCDC.
;
_cell_angle_alpha 92.8956(18)
_cell_angle_beta 109.796(2)
_cell_angle_gamma 90.2891(18)
_cell_formula_units_Z 2
_cell_length_a 9.1233(2)
_cell_length_b 11.1747(2)
_cell_length_c 13.3729(3)
_cell_measurement_reflns_used 9675
_cell_measurement_temperature 100(2)
_cell_measurement_theta_max 3.5270
_cell_measurement_theta_min 76.9880
_cell_volume 1280.81(5)
_computing_cell_refinement 'CrysAlisPro 1.171.41.98a (Rigaku OD, 2021)'
_computing_data_collection 'CrysAlisPro 1.171.41.98a (Rigaku OD, 2021)'
_computing_data_reduction 'CrysAlisPro 1.171.41.98a (Rigaku OD, 2021)'
_computing_molecular_graphics 'Olex2 (Dolomanov et al., 2009)'
_computing_publication_material 'Olex2 (Dolomanov et al., 2009)'
_computing_structure_refinement 'ShelXL (Sheldrick, 2015)'
_computing_structure_solution 'ShelXT (Sheldrick, 2015)'
_diffrn_ambient_temperature 100(2)
_diffrn_detector_area_resol_mean 10.0000
_diffrn_measured_fraction_theta_full 0.998
_diffrn_measured_fraction_theta_max 0.955
_diffrn_measurement_details
;
List of Runs (angles in degrees, time in seconds):

  # Type    Start    End  Width  t~exp~   \w     \q     \k     \f   Frames
#--------------------------------------------------------------------------
  1  \w    100.00 126.00   0.50    1.20    --  107.75  30.00  30.00   52
  2  \w    130.00 177.00   0.50    1.20    --  107.75  30.00  30.00   94
  3  \w    104.00 178.00   0.50    1.20    --  107.75  15.00 120.00  148
  4  \w    112.00 139.00   0.50    1.20    --  107.75  45.00 -30.00   54
  5  \w     99.00 134.00   0.50    1.20    --  107.75  30.00 -90.00   70
  6  \w    146.00 173.00   0.50    1.20    --  107.75  30.00 -90.00   54
  7  \w    114.00 177.00   0.50    1.20    --  107.75  15.00-180.00  126
  8  \w     62.00 118.00   0.50    1.20    --  107.75-133.00  -9.92  112
  9  \w     44.00 103.00   0.50    1.20    --  107.75 -94.00  60.00  118
 10  \w     35.00 103.00   0.50    1.20    --  107.75 -94.00 -30.00  136
 11  \w     46.00  72.00   0.50    1.20    --  107.75-125.00-120.00   52
 12  \w     86.00 112.00   0.50    1.20    --  107.75-125.00-120.00   52
 13  \w     76.00 105.00   0.50    1.20    --  107.75-104.00 -96.96   58
 14  \w     -2.00  72.00   0.50    0.30    --   47.45 -87.00  83.00  148
 15  \w     88.00 127.00   0.50    1.20    --  107.75 -87.00  83.00   78
 16  \w     74.00 106.00   0.50    1.20    --  107.75 -94.00  90.00   64
 17  \w     38.00  69.00   0.50    1.20    --  107.75 -61.00 120.00   62
 18  \w     36.00  68.00   0.50    1.20    --  107.75 -77.00  60.00   64
 19  \w     47.00  72.00   0.50    1.20    --  107.75 -77.00 -30.00   50
 20  \w     74.00 101.00   0.50    1.20    --  107.75 -77.00 -30.00   54
 21  \w     46.00  71.00   0.50    1.20    --  107.75 -61.00   0.00   50
 22  \w     37.00  69.00   0.50    1.20    --  107.75 -61.00-120.00   64
 23  \w     35.00  99.00   0.50    1.20    --  107.75 -77.00-180.00  128
 24  \w     39.00  88.00   0.50    1.20    --  107.75 -77.00-150.00   98
 25  \w     38.00  70.00   0.50    1.20    --  107.75 -61.00 -90.00   64
 26  \w     38.00  71.00   0.50    1.20    --  107.75 -61.00  90.00   66
 27  \w     95.00 174.00   0.50    1.20    --  107.75 125.00-150.00  158
 28  \w    115.00 141.00   0.50    1.20    --  107.75  87.00-159.00   52
 29  \w    -21.00  28.00   0.50    0.30    --   47.45 -19.00-180.00   98
 30  \w    -23.00  52.00   0.50    0.30    --   47.45 -57.00 -60.00  150
 31  \w   -109.00 -33.00   0.50    0.30    --  -47.45 -57.00-180.00  152
 32  \w   -119.00 -73.00   0.50    0.30    --  -47.45-125.00-150.00   92
 33  \w   -129.00-102.00   0.50    1.20    --  -86.25 -87.00  83.00   54
 34  \w    -63.00 -38.00   0.50    1.20    --  -86.25  87.00-159.00   50
 35  \w    -11.00  20.00   0.50    0.30    --  -47.45  87.00-159.00   62
 36  \w    -49.00 -15.00   0.50    1.20    --  -86.25  45.00 -60.00   68
 37  \w    -37.00 -12.00   0.50    1.20    --  -86.25  30.00 -90.00   50
 38  \w    -37.00 -12.00   0.50    1.20    --  -86.25  30.00-150.00   50
 39  \w    -46.00 -15.00   0.50    1.20    --  -86.25  45.00-180.00   62
 40  \w    -46.00 -21.00   0.50    1.20    --  -86.25  45.00  30.00   50
 41  \w    -37.00 -11.00   0.50    1.20    --  -86.25  30.00  60.00   52
 42  \w    -41.00  26.00   0.50    0.30    --  -47.45  38.00 120.00  134
 43  \w    -37.00 -11.00   0.50    1.20    --  -86.25  30.00   0.00   52
 44  \w    -13.00  13.00   0.50    0.30    --  -47.45  19.00-180.00   52
;
_diffrn_measurement_device_type 'XtaLAB Synergy, Dualflex, HyPix'
_diffrn_measurement_method '\w scans'
_diffrn_radiation_type CuK\a
_diffrn_radiation_wavelength 1.54184
_diffrn_reflns_av_R_equivalents 0.0391
_diffrn_reflns_av_unetI/netI 0.0471
_diffrn_reflns_Laue_measured_fraction_full 0.998
_diffrn_reflns_Laue_measured_fraction_max 0.955
_diffrn_reflns_limit_h_max 11
_diffrn_reflns_limit_h_min -11
_diffrn_reflns_limit_k_max 10
_diffrn_reflns_limit_k_min -14
_diffrn_reflns_limit_l_max 16
_diffrn_reflns_limit_l_min -16
_diffrn_reflns_number 15471
_diffrn_reflns_point_group_measured_fraction_full 0.998
_diffrn_reflns_point_group_measured_fraction_max 0.955
_diffrn_reflns_theta_full 67.684
_diffrn_reflns_theta_max 77.470
_diffrn_reflns_theta_min 3.518
_diffrn_source 'micro-focus sealed X-ray tube'
_exptl_absorpt_coefficient_mu 1.906
_exptl_absorpt_correction_T_max 1.00000
_exptl_absorpt_correction_T_min 0.73347
_exptl_absorpt_correction_type multi-scan
_exptl_absorpt_process_details
;
CrysAlisPro 1.171.41.98a (Rigaku Oxford Diffraction, 2021)
Empirical absorption correction using spherical harmonics,
implemented in SCALE3 ABSPACK scaling algorithm.
;
_exptl_crystal_colour colourless
_exptl_crystal_colour_primary colourless
_exptl_crystal_density_diffrn 1.306
_exptl_crystal_description plate
_exptl_crystal_F_000 536
_exptl_crystal_size_max 0.1
_exptl_crystal_size_mid 0.08
_exptl_crystal_size_min 0.05
_refine_diff_density_max 0.380
_refine_diff_density_min -0.399
_refine_diff_density_rms 0.050
_refine_ls_extinction_method none
_refine_ls_goodness_of_fit_ref 1.083
_refine_ls_hydrogen_treatment constr
_refine_ls_matrix_type full
_refine_ls_number_parameters 315
_refine_ls_number_reflns 5207
_refine_ls_number_restraints 0
_refine_ls_restrained_S_all 1.083
_refine_ls_R_factor_all 0.0445
_refine_ls_R_factor_gt 0.0383
_refine_ls_shift/su_max 0.000
_refine_ls_shift/su_mean 0.000
_refine_ls_structure_factor_coef Fsqd
_refine_ls_weighting_details 'w=1/[\s^2^(Fo^2^)+(0.0332P)^2^+0.6939P] where P=(Fo^2^+2Fc^2^)/3'
_refine_ls_weighting_scheme calc
_refine_ls_wR_factor_gt 0.0978
_refine_ls_wR_factor_ref 0.1017
_reflns_Friedel_coverage 0.000
_reflns_number_gt 4566
_reflns_number_total 5207
_reflns_threshold_expression 'I > 2\s(I)'
_cod_data_source_file d2sc00203e2.cif
_cod_data_source_block ch_dp287_auto
_cod_database_code 1566420
_shelx_shelxl_version_number 2018/3
_shelx_space_group_comment
;
The symmetry employed for this shelxl refinement is uniquely defined
by the following loop, which should always be used as a source of
symmetry information in preference to the above space-group names.
They are only intended as comments.
;
_shelx_estimated_absorpt_t_max 0.911
_shelx_estimated_absorpt_t_min 0.832
_olex2_refinement_description
;
1. Fixed Uiso
 At 1.2 times of:
  All C(H) groups
 At 1.5 times of:
  All C(H,H,H) groups
2.a Ternary CH refined with riding coordinates:
 C9(H9), C8(H8)
2.b Aromatic/amide H refined with riding coordinates:
 C1(H1), C5(H5), C2(H2), C18(H18), C14(H14), C17(H17), C15(H15)
2.c Idealised Me refined as rotating group:
 C23(H23A,H23B,H23C), C20(H20A,H20B,H20C), C10(H10A,H10B,H10C), C5AA(H5AA,H5AB,
 H5AC), C22(H22A,H22B,H22C), C12(H12A,H12B,H12C), C24(H24A,H24B,H24C), C19(H19A,
 H19B,H19C)
;
_olex2_submission_special_instructions 'No special instructions were received'

loop_
_space_group_symop_operation_xyz
'x, y, z'
'-x, -y, -z'

loop_
_atom_site_label
_atom_site_type_symbol
_atom_site_fract_x
_atom_site_fract_y
_atom_site_fract_z
_atom_site_U_iso_or_equiv
_atom_site_adp_type
_atom_site_occupancy
_atom_site_site_symmetry_order
_atom_site_calc_flag
_atom_site_refinement_flags_posn
_atom_site_refinement_flags_adp
_atom_site_refinement_flags_occupancy
_atom_site_disorder_assembly
_atom_site_disorder_group
S1 S 0.80169(5) 0.81455(3) 0.26661(3) 0.02442(12) Uani 1 1 d . . . . .
Si1 Si 0.30703(5) 0.50770(4) 0.19297(4) 0.02181(12) Uani 1 1 d . . . . .
O6 O 0.46191(13) 0.48153(10) 0.29976(9) 0.0236(2) Uani 1 1 d . . . . .
O1 O 0.62968(14) 0.95711(10) 0.62200(10) 0.0281(3) Uani 1 1 d . . . . .
O2 O 0.87055(14) 0.91776(10) 0.33446(10) 0.0284(3) Uani 1 1 d . . . . .
O5 O 0.71077(14) 0.34065(11) 0.24703(11) 0.0315(3) Uani 1 1 d . . . . .
O4 O 0.84381(14) 0.30911(10) 0.41909(10) 0.0292(3) Uani 1 1 d . . . . .
O3 O 0.88577(15) 0.75005(11) 0.20936(11) 0.0317(3) Uani 1 1 d . . . . .
N1 N 0.76460(16) 0.71674(12) 0.34492(11) 0.0233(3) Uani 1 1 d . . . . .
C4 C 0.68399(18) 0.74965(14) 0.41725(13) 0.0219(3) Uani 1 1 d . . . . .
C1 C 0.50638(19) 0.77467(15) 0.54704(14) 0.0253(3) Uani 1 1 d . . . . .
H1 H 0.443508 0.785241 0.590612 0.030 Uiso 1 1 calc R . . . .
C5 C 0.70850(18) 0.85239(14) 0.48490(13) 0.0231(3) Uani 1 1 d . . . . .
H5 H 0.783519 0.912381 0.486471 0.028 Uiso 1 1 calc R . . . .
C11 C 0.76450(19) 0.37694(14) 0.33879(15) 0.0251(3) Uani 1 1 d . . . . .
C2 C 0.48738(18) 0.67226(15) 0.48100(13) 0.0234(3) Uani 1 1 d . . . . .
H2 H 0.412571 0.611996 0.479214 0.028 Uiso 1 1 calc R . . . .
C3 C 0.57960(18) 0.65907(14) 0.41733(13) 0.0219(3) Uani 1 1 d . . . . .
C7 C 0.58980(18) 0.55583(14) 0.34656(13) 0.0218(3) Uani 1 1 d . . . . .
C9 C 0.75300(19) 0.50059(14) 0.38066(14) 0.0237(3) Uani 1 1 d . . . . .
H9 H 0.826507 0.524845 0.453447 0.028 Uiso 1 1 calc R . . . .
C6 C 0.61756(19) 0.86288(14) 0.55018(13) 0.0233(3) Uani 1 1 d . . . . .
C18 C 0.5299(2) 0.93902(14) 0.20573(14) 0.0264(4) Uani 1 1 d . . . . .
H18 H 0.564691 0.976318 0.275446 0.032 Uiso 1 1 calc R . . . .
C13 C 0.6211(2) 0.85410(14) 0.17514(14) 0.0254(3) Uani 1 1 d . . . . .
C8 C 0.71076(18) 0.59606(14) 0.29954(14) 0.0229(3) Uani 1 1 d . . . . .
H8 H 0.696641 0.574493 0.223302 0.027 Uiso 1 1 calc R . . . .
C16 C 0.3342(2) 0.91351(16) 0.02962(15) 0.0306(4) Uani 1 1 d . . . . .
C21 C 0.1562(2) 0.39856(15) 0.20444(15) 0.0281(4) Uani 1 1 d . . . . .
C14 C 0.5697(2) 0.79950(16) 0.07346(15) 0.0308(4) Uani 1 1 d . . . . .
H14 H 0.632153 0.741932 0.053221 0.037 Uiso 1 1 calc R . . . .
C17 C 0.3878(2) 0.96758(15) 0.13237(15) 0.0288(4) Uani 1 1 d . . . . .
H17 H 0.325394 1.025325 0.152419 0.035 Uiso 1 1 calc R . . . .
C23 C 0.1420(2) 0.41731(18) 0.31561(16) 0.0340(4) Uani 1 1 d . . . . .
H23A H 0.243283 0.404609 0.370104 0.051 Uiso 1 1 calc GR . . . .
H23B H 0.064835 0.360066 0.322654 0.051 Uiso 1 1 calc GR . . . .
H23C H 0.108934 0.499199 0.324861 0.051 Uiso 1 1 calc GR . . . .
C20 C 0.2474(2) 0.66622(15) 0.19856(15) 0.0282(4) Uani 1 1 d . . . . .
H20A H 0.214289 0.681025 0.260491 0.042 Uiso 1 1 calc GR . . . .
H20B H 0.160711 0.681280 0.133504 0.042 Uiso 1 1 calc GR . . . .
H20C H 0.335669 0.719814 0.204610 0.042 Uiso 1 1 calc GR . . . .
C15 C 0.4273(2) 0.82903(17) 0.00158(15) 0.0337(4) Uani 1 1 d . . . . .
H15 H 0.392369 0.791168 -0.067916 0.040 Uiso 1 1 calc R . . . .
C10 C 0.7577(2) 1.03906(16) 0.64163(16) 0.0319(4) Uani 1 1 d . . . . .
H10A H 0.746160 1.081337 0.577043 0.048 Uiso 1 1 calc GR . . . .
H10B H 0.855132 0.995020 0.661830 0.048 Uiso 1 1 calc GR . . . .
H10C H 0.759911 1.097205 0.699520 0.048 Uiso 1 1 calc GR . . . .
C5AA C 0.3624(2) 0.47520(17) 0.07277(15) 0.0332(4) Uani 1 1 d . . . . .
H5AA H 0.407997 0.547690 0.055724 0.050 Uiso 1 1 calc GR . . . .
H5AB H 0.269583 0.449457 0.012579 0.050 Uiso 1 1 calc GR . . . .
H5AC H 0.438847 0.411356 0.086709 0.050 Uiso 1 1 calc GR . . . .
C22 C -0.0033(2) 0.42009(19) 0.12084(17) 0.0373(4) Uani 1 1 d . . . . .
H22A H -0.033905 0.502650 0.130351 0.056 Uiso 1 1 calc GR . . . .
H22B H -0.080906 0.364309 0.129320 0.056 Uiso 1 1 calc GR . . . .
H22C H 0.003199 0.407066 0.049445 0.056 Uiso 1 1 calc GR . . . .
C12 C 0.8647(2) 0.18598(15) 0.38861(18) 0.0348(4) Uani 1 1 d . . . . .
H12A H 0.929997 0.183966 0.343586 0.052 Uiso 1 1 calc GR . . . .
H12B H 0.762860 0.148319 0.349028 0.052 Uiso 1 1 calc GR . . . .
H12C H 0.915217 0.142278 0.452586 0.052 Uiso 1 1 calc GR . . . .
C24 C 0.2056(2) 0.26979(16) 0.18870(17) 0.0377(4) Uani 1 1 d . . . . .
H24A H 0.203861 0.255705 0.115383 0.056 Uiso 1 1 calc GR . . . .
H24B H 0.133182 0.213194 0.202518 0.056 Uiso 1 1 calc GR . . . .
H24C H 0.311167 0.258282 0.238155 0.056 Uiso 1 1 calc GR . . . .
C19 C 0.1782(2) 0.94496(19) -0.04824(17) 0.0412(5) Uani 1 1 d . . . . .
H19A H 0.095438 0.900890 -0.033351 0.062 Uiso 1 1 calc GR . . . .
H19B H 0.174934 0.923160 -0.120890 0.062 Uiso 1 1 calc GR . . . .
H19C H 0.162807 1.031278 -0.041118 0.062 Uiso 1 1 calc GR . . . .

loop_
_atom_site_aniso_label
_atom_site_aniso_U_11
_atom_site_aniso_U_22
_atom_site_aniso_U_33
_atom_site_aniso_U_23
_atom_site_aniso_U_13
_atom_site_aniso_U_12
S1 0.0240(2) 0.0199(2) 0.0350(2) -0.00151(16) 0.01792(17) -0.00197(15)
Si1 0.0207(2) 0.0185(2) 0.0281(2) -0.00174(16) 0.01120(18) -0.00077(16)
O6 0.0199(5) 0.0190(5) 0.0326(6) -0.0012(5) 0.0104(5) -0.0021(4)
O1 0.0293(6) 0.0229(6) 0.0353(7) -0.0074(5) 0.0165(5) -0.0009(5)
O2 0.0265(6) 0.0221(6) 0.0394(7) -0.0026(5) 0.0156(5) -0.0054(5)
O5 0.0298(6) 0.0251(6) 0.0394(7) -0.0061(5) 0.0127(5) 0.0015(5)
O4 0.0280(6) 0.0202(6) 0.0427(7) 0.0030(5) 0.0160(5) 0.0041(5)
O3 0.0323(6) 0.0277(6) 0.0450(7) -0.0004(5) 0.0266(6) 0.0012(5)
N1 0.0238(7) 0.0181(6) 0.0322(7) -0.0037(5) 0.0156(6) -0.0011(5)
C4 0.0203(7) 0.0204(7) 0.0275(8) 0.0003(6) 0.0117(6) 0.0025(6)
C1 0.0222(8) 0.0277(8) 0.0297(9) -0.0009(7) 0.0140(7) 0.0026(6)
C5 0.0205(7) 0.0194(7) 0.0313(9) -0.0003(6) 0.0114(7) -0.0005(6)
C11 0.0196(7) 0.0212(8) 0.0379(10) -0.0009(7) 0.0145(7) 0.0006(6)
C2 0.0199(7) 0.0236(8) 0.0286(8) 0.0010(6) 0.0107(6) 0.0000(6)
C3 0.0197(7) 0.0197(7) 0.0263(8) -0.0004(6) 0.0082(6) 0.0014(6)
C7 0.0200(7) 0.0191(7) 0.0278(8) -0.0010(6) 0.0104(6) -0.0001(6)
C9 0.0207(7) 0.0194(7) 0.0316(9) -0.0017(6) 0.0102(7) 0.0003(6)
C6 0.0236(8) 0.0196(7) 0.0275(8) -0.0014(6) 0.0102(7) 0.0045(6)
C18 0.0305(9) 0.0206(8) 0.0322(9) -0.0015(7) 0.0164(7) -0.0011(6)
C13 0.0280(8) 0.0197(7) 0.0334(9) -0.0012(6) 0.0173(7) -0.0037(6)
C8 0.0219(7) 0.0177(7) 0.0314(9) -0.0022(6) 0.0128(7) -0.0009(6)
C16 0.0320(9) 0.0265(8) 0.0356(9) 0.0035(7) 0.0142(8) -0.0065(7)
C21 0.0232(8) 0.0266(8) 0.0331(9) 0.0031(7) 0.0075(7) -0.0046(6)
C14 0.0376(10) 0.0242(8) 0.0357(10) -0.0043(7) 0.0199(8) -0.0022(7)
C17 0.0294(9) 0.0219(8) 0.0387(10) 0.0013(7) 0.0163(8) 0.0002(7)
C23 0.0252(9) 0.0417(10) 0.0377(10) 0.0096(8) 0.0133(8) -0.0028(7)
C20 0.0284(9) 0.0217(8) 0.0354(9) -0.0008(7) 0.0122(7) 0.0006(7)
C15 0.0410(10) 0.0301(9) 0.0309(9) -0.0042(7) 0.0142(8) -0.0072(8)
C10 0.0349(9) 0.0239(8) 0.0400(10) -0.0084(7) 0.0183(8) -0.0042(7)
C5AA 0.0340(9) 0.0347(10) 0.0337(10) -0.0026(8) 0.0159(8) 0.0039(8)
C22 0.0264(9) 0.0409(11) 0.0413(11) 0.0091(9) 0.0064(8) -0.0082(8)
C12 0.0329(9) 0.0194(8) 0.0589(12) 0.0032(8) 0.0240(9) 0.0043(7)
C24 0.0415(11) 0.0243(9) 0.0419(11) 0.0008(8) 0.0074(9) -0.0069(8)
C19 0.0377(11) 0.0409(11) 0.0419(11) 0.0038(9) 0.0094(9) -0.0061(9)

loop_
_atom_type_symbol
_atom_type_description
_atom_type_scat_dispersion_real
_atom_type_scat_dispersion_imag
_atom_type_scat_source
C C 0.0181 0.0091 'International Tables Vol C Tables 4.2.6.8 and 6.1.1.4'
H H 0.0000 0.0000 'International Tables Vol C Tables 4.2.6.8 and 6.1.1.4'
N N 0.0311 0.0180 'International Tables Vol C Tables 4.2.6.8 and 6.1.1.4'
O O 0.0492 0.0322 'International Tables Vol C Tables 4.2.6.8 and 6.1.1.4'
S S 0.3331 0.5567 'International Tables Vol C Tables 4.2.6.8 and 6.1.1.4'
Si Si 0.2541 0.3302 'International Tables Vol C Tables 4.2.6.8 and 6.1.1.4'

loop_
_geom_angle_atom_site_label_1
_geom_angle_atom_site_label_2
_geom_angle_atom_site_label_3
_geom_angle
_geom_angle_site_symmetry_1
_geom_angle_site_symmetry_3
_geom_angle_publ_flag
O2 S1 N1 105.80(7) . . ?
O2 S1 C13 108.73(8) . . ?
O3 S1 O2 120.61(7) . . ?
O3 S1 N1 105.51(7) . . ?
O3 S1 C13 108.29(8) . . ?
N1 S1 C13 107.14(7) . . ?
O6 Si1 C21 102.45(7) . . ?
O6 Si1 C20 110.55(7) . . ?
O6 Si1 C5AA 107.65(8) . . ?
C20 Si1 C21 112.41(8) . . ?
C20 Si1 C5AA 110.41(9) . . ?
C5AA Si1 C21 113.00(9) . . ?
C7 O6 Si1 126.93(10) . . ?
C6 O1 C10 117.22(13) . . ?
C11 O4 C12 115.49(14) . . ?
C4 N1 S1 121.97(11) . . ?
C4 N1 C8 107.73(12) . . ?
C8 N1 S1 118.07(11) . . ?
C5 C4 N1 127.43(14) . . ?
C3 C4 N1 110.25(13) . . ?
C3 C4 C5 122.20(15) . . ?
C2 C1 C6 120.49(15) . . ?
C4 C5 C6 116.77(15) . . ?
O5 C11 O4 124.19(15) . . ?
O5 C11 C9 125.88(16) . . ?
O4 C11 C9 109.92(15) . . ?
C1 C2 C3 118.81(15) . . ?
C4 C3 C2 120.18(15) . . ?
C4 C3 C7 110.55(14) . . ?
C2 C3 C7 129.24(15) . . ?
O6 C7 C3 119.67(13) . . ?
O6 C7 C9 118.51(13) . . ?
O6 C7 C8 128.07(14) . . ?
C3 C7 C9 112.90(13) . . ?
C3 C7 C8 104.01(13) . . ?
C8 C7 C9 59.36(10) . . ?
C11 C9 C7 117.17(14) . . ?
C11 C9 C8 116.13(15) . . ?
C8 C9 C7 59.52(10) . . ?
O1 C6 C1 114.81(14) . . ?
O1 C6 C5 123.77(15) . . ?
C5 C6 C1 121.42(15) . . ?
C17 C18 C13 118.70(16) . . ?
C18 C13 S1 119.99(13) . . ?
C14 C13 S1 119.51(13) . . ?
C14 C13 C18 120.49(17) . . ?
N1 C8 C7 107.42(13) . . ?
N1 C8 C9 113.72(14) . . ?
C9 C8 C7 61.12(10) . . ?
C17 C16 C19 120.52(17) . . ?
C15 C16 C17 118.45(17) . . ?
C15 C16 C19 121.03(18) . . ?
C23 C21 Si1 108.92(12) . . ?
C22 C21 Si1 110.52(12) . . ?
C22 C21 C23 108.39(15) . . ?
C22 C21 C24 109.58(15) . . ?
C24 C21 Si1 109.63(13) . . ?
C24 C21 C23 109.78(16) . . ?
C15 C14 C13 119.86(16) . . ?
C18 C17 C16 121.57(16) . . ?
C14 C15 C16 120.93(17) . . ?

loop_
_geom_bond_atom_site_label_1
_geom_bond_atom_site_label_2
_geom_bond_distance
_geom_bond_site_symmetry_2
_geom_bond_publ_flag
S1 O2 1.4314(12) . ?
S1 O3 1.4289(12) . ?
S1 N1 1.6606(14) . ?
S1 C13 1.7612(18) . ?
Si1 O6 1.6737(12) . ?
Si1 C21 1.8842(17) . ?
Si1 C20 1.8610(17) . ?
Si1 C5AA 1.8613(19) . ?
O6 C7 1.3731(19) . ?
O1 C6 1.3668(19) . ?
O1 C10 1.424(2) . ?
O5 C11 1.205(2) . ?
O4 C11 1.346(2) . ?
O4 C12 1.447(2) . ?
N1 C4 1.435(2) . ?
N1 C8 1.462(2) . ?
C4 C5 1.393(2) . ?
C4 C3 1.387(2) . ?
C1 C2 1.383(2) . ?
C1 C6 1.400(2) . ?
C5 C6 1.395(2) . ?
C11 C9 1.482(2) . ?
C2 C3 1.389(2) . ?
C3 C7 1.478(2) . ?
C7 C9 1.544(2) . ?
C7 C8 1.520(2) . ?
C9 C8 1.517(2) . ?
C18 C13 1.400(2) . ?
C18 C17 1.385(3) . ?
C13 C14 1.387(3) . ?
C16 C17 1.396(3) . ?
C16 C15 1.393(3) . ?
C16 C19 1.507(3) . ?
C21 C23 1.539(3) . ?
C21 C22 1.534(2) . ?
C21 C24 1.536(3) . ?
C14 C15 1.383(3) . ?
